data_1554278
loop_
_publ_author_name
'Sabbasani, Venkata R.'
'Gupta, Saswata'
'Young Yun, Sang'
'Lee, Daesung'

_publ_section_title
;
 A general approach for the formation of oxygen-chelated ruthenium
 alkylidene complexes relying on the Thorpe--Ingold effect
;
_journal_issue 9
_journal_name_full 'Organic Chemistry Frontiers'
_journal_page_first 1532
_journal_paper_doi 10.1039/C8QO00160J
_journal_volume 5
_journal_year 2018
_chemical_formula_moiety 'C36 H44 Cl2 N2 O Ru'
_chemical_formula_sum 'C36 H44 Cl2 N2 O Ru'
_chemical_formula_weight 692.70
_space_group_crystal_system monoclinic
_space_group_IT_number 15
_space_group_name_Hall '-C 2yc'
_space_group_name_H-M_alt 'C 1 2/c 1'
_atom_sites_solution_hydrogens mixed
_audit_creation_date 2017-08-07
_audit_creation_method
;
Olex2 1.2
(compiled 2017.07.20 svn.r3457 for OlexSys, GUI svn.r5370)
;
_audit_update_record
;
2017-11-09 deposited with the CCDC.
2018-03-19 downloaded from the CCDC.
;
_cell_angle_alpha 90
_cell_angle_beta 110.100(4)
_cell_angle_gamma 90
_cell_formula_units_Z 8
_cell_length_a 26.317(4)
_cell_length_b 17.570(2)
_cell_length_c 17.431(2)
_cell_measurement_reflns_used 9881
_cell_measurement_temperature 200(2)
_cell_measurement_theta_max 24.99
_cell_measurement_theta_min 2.46
_cell_volume 7569.0(17)
_computing_molecular_graphics 'Olex2 (Dolomanov et al., 2009)'
_computing_publication_material 'Olex2 (Dolomanov et al., 2009)'
_computing_structure_refinement 'XL (Sheldrick, 2008)'
_diffrn_ambient_temperature 200.15
_diffrn_measured_fraction_theta_full 0.989
_diffrn_measured_fraction_theta_max 0.989
_diffrn_measurement_device_type 'Bruker APEX-II CCD'
_diffrn_measurement_method '\f and \w scans'
_diffrn_radiation_monochromator graphite
_diffrn_radiation_type MoK\a
_diffrn_radiation_wavelength 0.71073
_diffrn_reflns_av_R_equivalents 0.0492
_diffrn_reflns_av_unetI/netI 0.0295
_diffrn_reflns_Laue_measured_fraction_full 0.989
_diffrn_reflns_Laue_measured_fraction_max 0.989
_diffrn_reflns_limit_h_max 30
_diffrn_reflns_limit_h_min -31
_diffrn_reflns_limit_k_max 19
_diffrn_reflns_limit_k_min -20
_diffrn_reflns_limit_l_max 20
_diffrn_reflns_limit_l_min -20
_diffrn_reflns_number 39117
_diffrn_reflns_point_group_measured_fraction_full 0.989
_diffrn_reflns_point_group_measured_fraction_max 0.989
_diffrn_reflns_theta_full 25.094
_diffrn_reflns_theta_max 25.094
_diffrn_reflns_theta_min 1.422
_diffrn_standards_number 0
_exptl_absorpt_coefficient_mu 0.582
_exptl_absorpt_correction_type none
_exptl_crystal_colour black
_exptl_crystal_density_diffrn 1.216
_exptl_crystal_description prism
_exptl_crystal_F_000 2880
_exptl_crystal_size_max 0.5
_exptl_crystal_size_mid 0.3
_exptl_crystal_size_min 0.2
_refine_diff_density_max 0.941
_refine_diff_density_min -0.365
_refine_diff_density_rms 0.090
_refine_ls_extinction_method none
_refine_ls_goodness_of_fit_ref 1.080
_refine_ls_hydrogen_treatment mixed
_refine_ls_matrix_type full
_refine_ls_number_parameters 391
_refine_ls_number_reflns 6671
_refine_ls_number_restraints 0
_refine_ls_restrained_S_all 1.080
_refine_ls_R_factor_all 0.0528
_refine_ls_R_factor_gt 0.0417
_refine_ls_shift/su_max 0.003
_refine_ls_shift/su_mean 0.000
_refine_ls_structure_factor_coef Fsqd
_refine_ls_weighting_details 'w=1/[\s^2^(Fo^2^)+(0.0609P)^2^+22.6192P] where P=(Fo^2^+2Fc^2^)/3'
_refine_ls_weighting_scheme calc
_refine_ls_wR_factor_gt 0.1117
_refine_ls_wR_factor_ref 0.1240
_reflns_Friedel_coverage 0.000
_reflns_number_gt 5571
_reflns_number_total 6671
_reflns_threshold_expression 'I > 2\s(I)'
_cod_data_source_file c8qo00160j2.cif
_cod_data_source_block scan_0m_c2_c
_cod_original_cell_volume 7569.1(17)
_cod_database_code 1554278
_shelx_shelxl_version_number 2014/7
_shelx_space_group_comment
;
The symmetry employed for this shelxl refinement is uniquely defined
by the following loop, which should always be used as a source of
symmetry information in preference to the above space-group names.
They are only intended as comments.
;
_shelx_estimated_absorpt_t_max 0.892
_shelx_estimated_absorpt_t_min 0.759
_olex2_refinement_description
;
1. Fixed Uiso
 At 1.2 times of:
  All C(H) groups, All C(H,H) groups
 At 1.5 times of:
  All C(H,H,H) groups
2.a Ternary CH refined with riding coordinates:
 C31(H31)
2.b Secondary CH2 refined with riding coordinates:
 C11(H11A,H11B), C12(H12A,H12B), C34(H34A,H34B), C35(H35A,H35B)
2.c Aromatic/amide H refined with riding coordinates:
 C4(H4), C7(H7), C17(H17), C19(H19), C25(H25), C26(H26), C27(H27), C28(H28),
 C29(H29), C36(H36)
2.d Idealised Me refined as rotating group:
 C6(H6A,H6B,H6C), C9(H9A,H9B,H9C), C10(H10A,H10B,H10C), C16(H16A,H16B,H16C),
 C21(H21A,H21B,H21C), C22(H22A,H22B,H22C), C33(H33A,H33B,H33C), C37(H37A,H37B,
 H37C)
;
_olex2_submission_special_instructions 'No special instructions were received'

loop_
_space_group_symop_operation_xyz
'x, y, z'
'-x, y, -z+1/2'
'x+1/2, y+1/2, z'
'-x+1/2, y+1/2, -z+1/2'
'-x, -y, -z'
'x, -y, z-1/2'
'-x+1/2, -y+1/2, -z'
'x+1/2, -y+1/2, z-1/2'

loop_
_atom_site_label
_atom_site_type_symbol
_atom_site_fract_x
_atom_site_fract_y
_atom_site_fract_z
_atom_site_U_iso_or_equiv
_atom_site_adp_type
_atom_site_occupancy
_atom_site_site_symmetry_order
_atom_site_calc_flag
_atom_site_refinement_flags_posn
Ru1 Ru 0.80038(2) 0.91692(2) 0.30375(2) 0.03083(11) Uani 1 1 d .
Cl1 Cl 0.82428(5) 0.98336(6) 0.43109(6) 0.0548(3) Uani 1 1 d .
Cl2 Cl 0.74064(5) 1.01261(6) 0.23354(6) 0.0530(3) Uani 1 1 d .
O1 O 0.86041(9) 0.84115(15) 0.37793(16) 0.0344(5) Uani 1 1 d .
H1 H 0.8673(15) 0.862(2) 0.417(2) 0.029(11) Uiso 1 1 d .
N1 N 0.77774(12) 0.84795(17) 0.12982(17) 0.0363(7) Uani 1 1 d .
N2 N 0.85182(11) 0.91114(16) 0.18288(17) 0.0334(6) Uani 1 1 d .
C1 C 0.80789(13) 0.88505(18) 0.19682(19) 0.0292(7) Uani 1 1 d .
C1AA C 0.72784(15) 0.7317(2) 0.1307(2) 0.0392(8) Uani 1 1 d .
C2 C 0.72716(14) 0.8090(2) 0.11221(19) 0.0342(8) Uani 1 1 d .
C4 C 0.67886(17) 0.6930(2) 0.1070(2) 0.0486(10) Uani 1 1 d .
H4 H 0.6786 0.6406 0.1206 0.058 Uiso 1 1 calc R
C5 C 0.63089(17) 0.7280(3) 0.0648(2) 0.0521(11) Uani 1 1 d .
C6 C 0.5771(2) 0.6857(4) 0.0390(3) 0.0790(17) Uani 1 1 d .
H6A H 0.5838 0.6307 0.0423 0.118 Uiso 1 1 calc GR
H6B H 0.5555 0.6996 -0.0172 0.118 Uiso 1 1 calc GR
H6C H 0.5573 0.6997 0.0755 0.118 Uiso 1 1 calc GR
C7 C 0.63180(16) 0.8044(3) 0.0448(3) 0.0547(11) Uani 1 1 d .
H7 H 0.5987 0.8287 0.0147 0.066 Uiso 1 1 calc R
C8 C 0.67977(16) 0.8469(2) 0.0675(2) 0.0449(9) Uani 1 1 d .
C9 C 0.6788(2) 0.9281(3) 0.0422(3) 0.0696(14) Uani 1 1 d .
H9A H 0.6962 0.9597 0.0905 0.104 Uiso 1 1 calc GR
H9B H 0.6412 0.9446 0.0158 0.104 Uiso 1 1 calc GR
H9C H 0.6984 0.9334 0.0037 0.104 Uiso 1 1 calc GR
C10 C 0.77921(17) 0.6883(2) 0.1695(3) 0.0525(10) Uani 1 1 d .
H10A H 0.7748 0.6534 0.2106 0.079 Uiso 1 1 calc GR
H10B H 0.8087 0.7239 0.1956 0.079 Uiso 1 1 calc GR
H10C H 0.7877 0.6590 0.1276 0.079 Uiso 1 1 calc GR
C11 C 0.80163(17) 0.8472(3) 0.0643(2) 0.0508(10) Uani 1 1 d .
H11A H 0.7780 0.8737 0.0148 0.061 Uiso 1 1 calc R
H11B H 0.8080 0.7945 0.0497 0.061 Uiso 1 1 calc R
C12 C 0.85437(17) 0.8893(3) 0.1026(2) 0.0511(10) Uani 1 1 d .
H12A H 0.8858 0.8559 0.1085 0.061 Uiso 1 1 calc R
H12B H 0.8564 0.9347 0.0700 0.061 Uiso 1 1 calc R
C14 C 0.89646(13) 0.9489(2) 0.24220(19) 0.0330(7) Uani 1 1 d .
C15 C 0.89858(14) 1.0279(2) 0.2444(2) 0.0418(8) Uani 1 1 d .
C16 C 0.85462(18) 1.0766(2) 0.1861(3) 0.0609(12) Uani 1 1 d .
H16A H 0.8444 1.0554 0.1308 0.091 Uiso 1 1 calc GR
H16B H 0.8681 1.1286 0.1863 0.091 Uiso 1 1 calc GR
H16C H 0.8229 1.0772 0.2035 0.091 Uiso 1 1 calc GR
C17 C 0.94310(16) 1.0618(2) 0.3017(3) 0.0526(10) Uani 1 1 d .
H17 H 0.9450 1.1158 0.3045 0.063 Uiso 1 1 calc R
C18 C 0.98462(15) 1.0201(3) 0.3545(3) 0.0555(11) Uani 1 1 d .
C19 C 0.98185(14) 0.9413(3) 0.3479(2) 0.0502(10) Uani 1 1 d .
H19 H 1.0106 0.9117 0.3834 0.060 Uiso 1 1 calc R
C20 C 0.93886(14) 0.9048(2) 0.2918(2) 0.0384(8) Uani 1 1 d .
C21 C 0.93959(17) 0.8190(2) 0.2829(3) 0.0538(11) Uani 1 1 d .
H21A H 0.9033 0.7986 0.2739 0.081 Uiso 1 1 calc GR
H21B H 0.9652 0.7968 0.3328 0.081 Uiso 1 1 calc GR
H21C H 0.9507 0.8060 0.2363 0.081 Uiso 1 1 calc GR
C22 C 1.0323(2) 1.0592(4) 0.4178(4) 0.0886(18) Uani 1 1 d .
H22A H 1.0321 1.1135 0.4046 0.133 Uiso 1 1 calc GR
H22B H 1.0661 1.0360 0.4177 0.133 Uiso 1 1 calc GR
H22C H 1.0293 1.0534 0.4720 0.133 Uiso 1 1 calc GR
C23 C 0.75358(12) 0.84386(19) 0.31734(18) 0.0293(7) Uani 1 1 d .
C24 C 0.69589(14) 0.8590(2) 0.3048(2) 0.0354(8) Uani 1 1 d .
C25 C 0.65539(14) 0.8114(3) 0.2555(2) 0.0460(9) Uani 1 1 d .
H25 H 0.6647 0.7692 0.2290 0.055 Uiso 1 1 calc R
C26 C 0.60150(17) 0.8255(3) 0.2448(3) 0.0652(13) Uani 1 1 d .
H26 H 0.5739 0.7940 0.2096 0.078 Uiso 1 1 calc R
C27 C 0.58790(18) 0.8860(4) 0.2861(3) 0.0784(16) Uani 1 1 d .
H27 H 0.5511 0.8954 0.2796 0.094 Uiso 1 1 calc R
C28 C 0.62786(19) 0.9315(3) 0.3358(3) 0.0670(13) Uani 1 1 d .
H28 H 0.6186 0.9719 0.3648 0.080 Uiso 1 1 calc R
C29 C 0.68158(17) 0.9195(2) 0.3446(3) 0.0480(10) Uani 1 1 d .
H29 H 0.7087 0.9528 0.3778 0.058 Uiso 1 1 calc R
C30 C 0.77821(12) 0.77392(19) 0.35942(18) 0.0293(7) Uani 1 1 d .
C31 C 0.83825(13) 0.76588(19) 0.37829(19) 0.0308(7) Uani 1 1 d .
H31 H 0.8434 0.7369 0.3321 0.037 Uiso 1 1 calc R
C32 C 0.86741(14) 0.7217(2) 0.4565(2) 0.0374(8) Uani 1 1 d .
C33 C 0.92588(16) 0.7075(3) 0.4639(3) 0.0609(12) Uani 1 1 d .
H33A H 0.9443 0.7563 0.4657 0.091 Uiso 1 1 calc GR
H33B H 0.9269 0.6781 0.4167 0.091 Uiso 1 1 calc GR
H33C H 0.9442 0.6790 0.5141 0.091 Uiso 1 1 calc GR
C34 C 0.83777(15) 0.6451(2) 0.4460(2) 0.0451(9) Uani 1 1 d .
H34A H 0.8402 0.6192 0.3970 0.054 Uiso 1 1 calc R
H34B H 0.8561 0.6125 0.4939 0.054 Uiso 1 1 calc R
C35 C 0.77811(15) 0.6534(2) 0.4372(2) 0.0433(9) Uani 1 1 d .
H35A H 0.7584 0.6068 0.4116 0.052 Uiso 1 1 calc R
H35B H 0.7753 0.6582 0.4922 0.052 Uiso 1 1 calc R
C36 C 0.75166(13) 0.7207(2) 0.3870(2) 0.0352(7) Uani 1 1 d .
H36 H 0.7137 0.7265 0.3736 0.042 Uiso 1 1 calc R
C37 C 0.86474(16) 0.7641(2) 0.5315(2) 0.0456(9) Uani 1 1 d .
H37A H 0.8780 0.7309 0.5795 0.068 Uiso 1 1 calc GR
H37B H 0.8272 0.7787 0.5227 0.068 Uiso 1 1 calc GR
H37C H 0.8873 0.8099 0.5405 0.068 Uiso 1 1 calc GR

loop_
_atom_site_aniso_label
_atom_site_aniso_U_11
_atom_site_aniso_U_22
_atom_site_aniso_U_33
_atom_site_aniso_U_23
_atom_site_aniso_U_13
_atom_site_aniso_U_12
Ru1 0.03968(17) 0.02648(18) 0.02504(16) -0.00191(10) 0.00948(12) -0.00364(11)
Cl1 0.0792(7) 0.0432(6) 0.0356(5) -0.0139(4) 0.0115(5) -0.0076(5)
Cl2 0.0777(7) 0.0382(5) 0.0447(5) 0.0098(4) 0.0233(5) 0.0187(5)
O1 0.0322(12) 0.0366(14) 0.0313(13) -0.0006(11) 0.0067(10) -0.0072(10)
N1 0.0409(16) 0.0406(17) 0.0296(14) -0.0073(12) 0.0148(12) -0.0153(13)
N2 0.0329(14) 0.0409(17) 0.0268(14) -0.0013(12) 0.0106(12) -0.0082(12)
C1 0.0352(17) 0.0227(16) 0.0279(16) 0.0035(13) 0.0086(13) -0.0007(13)
C1AA 0.050(2) 0.041(2) 0.0279(17) -0.0075(15) 0.0147(15) -0.0101(16)
C2 0.0408(18) 0.038(2) 0.0250(16) -0.0081(14) 0.0134(14) -0.0121(15)
C4 0.068(3) 0.042(2) 0.044(2) -0.0129(18) 0.030(2) -0.021(2)
C5 0.052(2) 0.065(3) 0.043(2) -0.023(2) 0.0219(19) -0.025(2)
C6 0.067(3) 0.107(4) 0.070(3) -0.038(3) 0.033(3) -0.049(3)
C7 0.043(2) 0.070(3) 0.045(2) -0.011(2) 0.0073(18) -0.003(2)
C8 0.051(2) 0.041(2) 0.0359(19) -0.0078(16) 0.0073(17) -0.0081(17)
C9 0.076(3) 0.052(3) 0.063(3) 0.001(2) 0.000(3) 0.000(2)
C10 0.064(3) 0.043(2) 0.045(2) -0.0025(18) 0.0113(19) 0.0006(19)
C11 0.060(2) 0.062(3) 0.036(2) -0.0141(18) 0.0234(18) -0.020(2)
C12 0.053(2) 0.071(3) 0.034(2) -0.0063(19) 0.0217(18) -0.019(2)
C14 0.0319(17) 0.038(2) 0.0281(16) 0.0019(14) 0.0085(14) -0.0053(14)
C15 0.0377(19) 0.039(2) 0.045(2) 0.0063(16) 0.0100(16) -0.0026(16)
C16 0.053(2) 0.042(2) 0.076(3) 0.019(2) 0.007(2) 0.0026(19)
C17 0.046(2) 0.043(2) 0.065(3) -0.007(2) 0.015(2) -0.0116(18)
C18 0.034(2) 0.076(3) 0.051(2) -0.012(2) 0.0071(18) -0.010(2)
C19 0.0281(18) 0.079(3) 0.038(2) 0.009(2) 0.0049(16) 0.0103(19)
C20 0.0336(18) 0.047(2) 0.0391(19) 0.0086(16) 0.0184(15) 0.0017(15)
C21 0.054(2) 0.051(3) 0.065(3) 0.017(2) 0.031(2) 0.0133(19)
C22 0.045(3) 0.124(5) 0.080(4) -0.036(4) 0.000(3) -0.025(3)
C23 0.0333(16) 0.0323(18) 0.0207(15) -0.0015(13) 0.0072(13) -0.0012(13)
C24 0.0368(18) 0.043(2) 0.0257(16) 0.0043(15) 0.0101(14) 0.0051(15)
C25 0.0362(19) 0.068(3) 0.0330(19) -0.0060(18) 0.0107(15) 0.0000(18)
C26 0.037(2) 0.105(4) 0.045(2) -0.003(2) 0.0035(18) -0.001(2)
C27 0.034(2) 0.129(5) 0.070(3) 0.003(3) 0.015(2) 0.027(3)
C28 0.057(3) 0.082(3) 0.061(3) -0.002(3) 0.020(2) 0.032(3)
C29 0.047(2) 0.053(3) 0.042(2) -0.0014(18) 0.0141(18) 0.0143(18)
C30 0.0284(15) 0.0349(18) 0.0223(15) -0.0056(13) 0.0056(12) -0.0046(13)
C31 0.0321(16) 0.0309(18) 0.0281(16) -0.0027(13) 0.0088(13) -0.0020(13)
C32 0.0345(17) 0.040(2) 0.0332(17) 0.0058(15) 0.0060(14) 0.0005(15)
C33 0.037(2) 0.074(3) 0.064(3) 0.022(2) 0.0076(19) 0.011(2)
C34 0.052(2) 0.034(2) 0.042(2) 0.0058(16) 0.0076(17) 0.0025(17)
C35 0.051(2) 0.033(2) 0.041(2) 0.0031(16) 0.0098(17) -0.0104(16)
C36 0.0321(17) 0.039(2) 0.0311(17) -0.0009(15) 0.0068(14) -0.0046(14)
C37 0.051(2) 0.051(2) 0.0290(17) 0.0017(16) 0.0063(16) -0.0098(18)

loop_
_atom_type_symbol
_atom_type_description
_atom_type_scat_dispersion_real
_atom_type_scat_dispersion_imag
_atom_type_scat_source
C C 0.0033 0.0016 'International Tables Vol C Tables 4.2.6.8 and 6.1.1.4'
H H 0.0000 0.0000 'International Tables Vol C Tables 4.2.6.8 and 6.1.1.4'
N N 0.0061 0.0033 'International Tables Vol C Tables 4.2.6.8 and 6.1.1.4'
O O 0.0106 0.0060 'International Tables Vol C Tables 4.2.6.8 and 6.1.1.4'
Cl Cl 0.1484 0.1585 'International Tables Vol C Tables 4.2.6.8 and 6.1.1.4'
Ru Ru -1.2594 0.8363 'International Tables Vol C Tables 4.2.6.8 and 6.1.1.4'

loop_
_geom_angle_atom_site_label_1
_geom_angle_atom_site_label_2
_geom_angle_atom_site_label_3
_geom_angle
Cl2 Ru1 Cl1 92.86(4)
O1 Ru1 Cl1 80.68(8)
O1 Ru1 Cl2 172.60(8)
C1 Ru1 Cl1 155.96(10)
C1 Ru1 Cl2 88.72(9)
C1 Ru1 O1 95.71(12)
C23 Ru1 Cl1 101.19(10)
C23 Ru1 Cl2 102.03(10)
C23 Ru1 O1 82.89(12)
C23 Ru1 C1 101.91(13)
Ru1 O1 H1 98(3)
C31 O1 Ru1 110.99(18)
C31 O1 H1 115(3)
C1 N1 C2 130.5(3)
C1 N1 C11 113.4(3)
C2 N1 C11 116.1(3)
C1 N2 C12 114.0(3)
C1 N2 C14 124.8(3)
C14 N2 C12 120.8(3)
N1 C1 Ru1 136.5(2)
N1 C1 N2 107.4(3)
N2 C1 Ru1 115.9(2)
C2 C1AA C10 122.6(3)
C4 C1AA C2 118.1(4)
C4 C1AA C10 119.1(4)
C1AA C2 N1 118.6(3)
C8 C2 N1 118.6(3)
C8 C2 C1AA 122.2(3)
C1AA C4 H4 119.0
C5 C4 C1AA 122.0(4)
C5 C4 H4 119.0
C4 C5 C6 122.1(4)
C4 C5 C7 118.5(4)
C7 C5 C6 119.4(5)
C5 C6 H6A 109.5
C5 C6 H6B 109.5
C5 C6 H6C 109.5
H6A C6 H6B 109.5
H6A C6 H6C 109.5
H6B C6 H6C 109.5
C5 C7 H7 118.8
C5 C7 C8 122.4(4)
C8 C7 H7 118.8
C2 C8 C7 116.7(4)
C2 C8 C9 123.0(4)
C7 C8 C9 120.3(4)
C8 C9 H9A 109.5
C8 C9 H9B 109.5
C8 C9 H9C 109.5
H9A C9 H9B 109.5
H9A C9 H9C 109.5
H9B C9 H9C 109.5
C1AA C10 H10A 109.5
C1AA C10 H10B 109.5
C1AA C10 H10C 109.5
H10A C10 H10B 109.5
H10A C10 H10C 109.5
H10B C10 H10C 109.5
N1 C11 H11A 111.2
N1 C11 H11B 111.2
N1 C11 C12 103.0(3)
H11A C11 H11B 109.1
C12 C11 H11A 111.2
C12 C11 H11B 111.2
N2 C12 C11 102.2(3)
N2 C12 H12A 111.3
N2 C12 H12B 111.3
C11 C12 H12A 111.3
C11 C12 H12B 111.3
H12A C12 H12B 109.2
C15 C14 N2 119.9(3)
C15 C14 C20 121.6(3)
C20 C14 N2 118.3(3)
C14 C15 C16 122.1(3)
C17 C15 C14 117.8(4)
C17 C15 C16 120.1(4)
C15 C16 H16A 109.5
C15 C16 H16B 109.5
C15 C16 H16C 109.5
H16A C16 H16B 109.5
H16A C16 H16C 109.5
H16B C16 H16C 109.5
C15 C17 H17 118.9
C18 C17 C15 122.3(4)
C18 C17 H17 118.9
C17 C18 C19 118.0(4)
C17 C18 C22 120.9(5)
C19 C18 C22 121.1(4)
C18 C19 H19 119.0
C20 C19 C18 122.0(4)
C20 C19 H19 119.0
C14 C20 C21 121.8(3)
C19 C20 C14 118.1(4)
C19 C20 C21 120.0(4)
C20 C21 H21A 109.5
C20 C21 H21B 109.5
C20 C21 H21C 109.5
H21A C21 H21B 109.5
H21A C21 H21C 109.5
H21B C21 H21C 109.5
C18 C22 H22A 109.5
C18 C22 H22B 109.5
C18 C22 H22C 109.5
H22A C22 H22B 109.5
H22A C22 H22C 109.5
H22B C22 H22C 109.5
C24 C23 Ru1 123.4(2)
C30 C23 Ru1 116.6(2)
C30 C23 C24 118.6(3)
C25 C24 C23 120.8(3)
C29 C24 C23 120.2(3)
C29 C24 C25 119.0(3)
C24 C25 H25 119.8
C26 C25 C24 120.4(4)
C26 C25 H25 119.8
C25 C26 H26 120.1
C25 C26 C27 119.8(4)
C27 C26 H26 120.1
C26 C27 H27 120.2
C28 C27 C26 119.6(4)
C28 C27 H27 120.2
C27 C28 H28 119.5
C27 C28 C29 121.0(4)
C29 C28 H28 119.5
C24 C29 H29 119.9
C28 C29 C24 120.2(4)
C28 C29 H29 119.9
C23 C30 C31 116.0(3)
C36 C30 C23 124.4(3)
C36 C30 C31 119.3(3)
O1 C31 C30 107.9(3)
O1 C31 H31 107.1
O1 C31 C32 112.9(3)
C30 C31 H31 107.1
C30 C31 C32 114.2(3)
C32 C31 H31 107.1
C31 C32 C34 105.1(3)
C31 C32 C37 111.1(3)
C33 C32 C31 110.0(3)
C33 C32 C34 109.0(3)
C33 C32 C37 110.5(3)
C37 C32 C34 111.0(3)
C32 C33 H33A 109.5
C32 C33 H33B 109.5
C32 C33 H33C 109.5
H33A C33 H33B 109.5
H33A C33 H33C 109.5
H33B C33 H33C 109.5
C32 C34 H34A 109.0
C32 C34 H34B 109.0
H34A C34 H34B 107.8
C35 C34 C32 112.9(3)
C35 C34 H34A 109.0
C35 C34 H34B 109.0
C34 C35 H35A 109.0
C34 C35 H35B 109.0
H35A C35 H35B 107.8
C36 C35 C34 113.0(3)
C36 C35 H35A 109.0
C36 C35 H35B 109.0
C30 C36 C35 124.2(3)
C30 C36 H36 117.9
C35 C36 H36 117.9
C32 C37 H37A 109.5
C32 C37 H37B 109.5
C32 C37 H37C 109.5
H37A C37 H37B 109.5
H37A C37 H37C 109.5
H37B C37 H37C 109.5

loop_
_geom_bond_atom_site_label_1
_geom_bond_atom_site_label_2
_geom_bond_distance
Ru1 Cl1 2.3928(10)
Ru1 Cl2 2.3396(10)
Ru1 O1 2.130(2)
Ru1 C1 2.020(3)
Ru1 C23 1.850(3)
O1 H1 0.74(4)
O1 C31 1.446(4)
N1 C1 1.335(4)
N1 C2 1.433(4)
N1 C11 1.480(4)
N2 C1 1.341(4)
N2 C12 1.475(4)
N2 C14 1.434(4)
C1AA C2 1.395(5)
C1AA C4 1.389(5)
C1AA C10 1.496(6)
C2 C8 1.393(5)
C4 H4 0.9500
C4 C5 1.370(6)
C5 C6 1.524(5)
C5 C7 1.389(6)
C6 H6A 0.9800
C6 H6B 0.9800
C6 H6C 0.9800
C7 H7 0.9500
C7 C8 1.402(6)
C8 C9 1.490(6)
C9 H9A 0.9800
C9 H9B 0.9800
C9 H9C 0.9800
C10 H10A 0.9800
C10 H10B 0.9800
C10 H10C 0.9800
C11 H11A 0.9900
C11 H11B 0.9900
C11 C12 1.511(5)
C12 H12A 0.9900
C12 H12B 0.9900
C14 C15 1.388(5)
C14 C20 1.390(5)
C15 C16 1.515(5)
C15 C17 1.386(5)
C16 H16A 0.9800
C16 H16B 0.9800
C16 H16C 0.9800
C17 H17 0.9500
C17 C18 1.374(6)
C18 C19 1.390(7)
C18 C22 1.521(6)
C19 H19 0.9500
C19 C20 1.374(6)
C20 C21 1.516(6)
C21 H21A 0.9800
C21 H21B 0.9800
C21 H21C 0.9800
C22 H22A 0.9800
C22 H22B 0.9800
C22 H22C 0.9800
C23 C24 1.481(4)
C23 C30 1.463(5)
C24 C25 1.394(5)
C24 C29 1.391(5)
C25 H25 0.9500
C25 C26 1.388(6)
C26 H26 0.9500
C26 C27 1.397(7)
C27 H27 0.9500
C27 C28 1.367(8)
C28 H28 0.9500
C28 C29 1.385(6)
C29 H29 0.9500
C30 C31 1.506(4)
C30 C36 1.350(5)
C31 H31 1.0000
C31 C32 1.527(5)
C32 C33 1.520(5)
C32 C34 1.535(5)
C32 C37 1.527(5)
C33 H33A 0.9800
C33 H33B 0.9800
C33 H33C 0.9800
C34 H34A 0.9900
C34 H34B 0.9900
C34 C35 1.531(5)
C35 H35A 0.9900
C35 H35B 0.9900
C35 C36 1.493(5)
C36 H36 0.9500
C37 H37A 0.9800
C37 H37B 0.9800
C37 H37C 0.9800

loop_
_smtbx_masks_void_nr
_smtbx_masks_void_average_x
_smtbx_masks_void_average_y
_smtbx_masks_void_average_z
_smtbx_masks_void_volume
_smtbx_masks_void_count_electrons
_smtbx_masks_void_content
1 0.000 0.500 -0.627 762.2 281.7 '1 methylene dichloride'
2 0.500 0.000 -0.317 762.2 281.7 '1 methylene dichloride'
